data_7061377
loop_
_publ_author_name
'Wang, Qian'
'Lu, Ming'

_publ_section_title
;
 Carbon skeleton: route to investigate high-performance insensitive
 energetic materials
;
_journal_issue 14
_journal_name_full 'New Journal of Chemistry'
_journal_page_first 6690
_journal_page_last 6693
_journal_paper_doi 10.1039/D1NJ05168G
_journal_volume 46
_journal_year 2022
_chemical_formula_moiety 'C5 H2 N3 O6, H4 N O'
_chemical_formula_sum 'C5 H6 N4 O7'
_chemical_formula_weight 234.14
_space_group_crystal_system monoclinic
_space_group_IT_number 4
_space_group_name_Hall 'P 2yb'
_space_group_name_H-M_alt 'P 1 21 1'
_atom_sites_solution_hydrogens mixed
_audit_creation_method SHELXL-2018/3
_audit_update_record
;
2019-08-04 deposited with the CCDC.	2022-02-21 downloaded from the CCDC.
;
_cell_angle_alpha 90
_cell_angle_beta 104.364(2)
_cell_angle_gamma 90
_cell_formula_units_Z 2
_cell_length_a 7.2036(5)
_cell_length_b 7.0213(5)
_cell_length_c 8.3381(5)
_cell_measurement_reflns_used 2939
_cell_measurement_temperature 296(2)
_cell_measurement_theta_max 27.40
_cell_measurement_theta_min 2.92
_cell_volume 408.55(5)
_computing_cell_refinement 'Bruker SAINT'
_computing_data_collection 'Bruker APEX2'
_computing_data_reduction 'Bruker SAINT'
_computing_molecular_graphics 'Bruker SHELXTL'
_computing_publication_material 'Bruker SHELXTL'
_computing_structure_refinement 'SHELXL-2014 (Sheldrick 2014)'
_computing_structure_solution 'SHELXS-97 (Sheldrick 2008)'
_diffrn_ambient_temperature 296(2)
_diffrn_measured_fraction_theta_full 0.993
_diffrn_measured_fraction_theta_max 0.994
_diffrn_measurement_device_type 'Bruker APEX-II CCD'
_diffrn_measurement_method '\f and \w scans'
_diffrn_radiation_type MoK\a
_diffrn_radiation_wavelength 0.71073
_diffrn_reflns_av_R_equivalents 0.0167
_diffrn_reflns_av_unetI/netI 0.0220
_diffrn_reflns_Laue_measured_fraction_full 0.993
_diffrn_reflns_Laue_measured_fraction_max 0.994
_diffrn_reflns_limit_h_max 9
_diffrn_reflns_limit_h_min -9
_diffrn_reflns_limit_k_max 8
_diffrn_reflns_limit_k_min -9
_diffrn_reflns_limit_l_max 10
_diffrn_reflns_limit_l_min -10
_diffrn_reflns_number 4088
_diffrn_reflns_point_group_measured_fraction_full 0.967
_diffrn_reflns_point_group_measured_fraction_max 0.969
_diffrn_reflns_theta_full 25.242
_diffrn_reflns_theta_max 27.402
_diffrn_reflns_theta_min 2.919
_exptl_absorpt_coefficient_mu 0.180
_exptl_absorpt_correction_T_max 0.7455
_exptl_absorpt_correction_T_min 0.6479
_exptl_absorpt_correction_type multi-scan
_exptl_absorpt_process_details sadabs
_exptl_crystal_colour yellow
_exptl_crystal_density_diffrn 1.903
_exptl_crystal_description plate
_exptl_crystal_F_000 240
_exptl_crystal_size_max 0.200
_exptl_crystal_size_mid 0.200
_exptl_crystal_size_min 0.010
_refine_diff_density_max 0.240
_refine_diff_density_min -0.191
_refine_diff_density_rms 0.041
_refine_ls_abs_structure_details
;
 Flack x determined using 678 quotients [(I+)-(I-)]/[(I+)+(I-)]
 (Parsons, Flack and Wagner, Acta Cryst. B69 (2013) 249-259).
;
_refine_ls_abs_structure_Flack 0.5(4)
_refine_ls_extinction_method none
_refine_ls_goodness_of_fit_ref 1.081
_refine_ls_hydrogen_treatment mixed
_refine_ls_matrix_type full
_refine_ls_number_parameters 149
_refine_ls_number_reflns 1794
_refine_ls_number_restraints 1
_refine_ls_restrained_S_all 1.081
_refine_ls_R_factor_all 0.0342
_refine_ls_R_factor_gt 0.0300
_refine_ls_shift/su_max 0.000
_refine_ls_shift/su_mean 0.000
_refine_ls_structure_factor_coef Fsqd
_refine_ls_weighting_details 'w=1/[\s^2^(Fo^2^)+(0.0538P)^2^+0.0176P] where P=(Fo^2^+2Fc^2^)/3'
_refine_ls_weighting_scheme calc
_refine_ls_wR_factor_gt 0.0777
_refine_ls_wR_factor_ref 0.0799
_reflns_Friedel_coverage 0.799
_reflns_Friedel_fraction_full 0.936
_reflns_Friedel_fraction_max 0.939
_reflns_number_gt 1652
_reflns_number_total 1794
_reflns_threshold_expression 'I > 2\s(I)'
_cod_data_source_file d1nj05168g3.cif
_cod_data_source_block Wq190425_1_a
_cod_depositor_comments 'Adding full bibliography for 7061376--7061378.cif.'
_cod_original_sg_symbol_H-M 'P 21'
_cod_database_code 7061377
_shelx_shelxl_version_number 2018/3
_shelx_space_group_comment
;
The symmetry employed for this shelxl refinement is uniquely defined
by the following loop, which should always be used as a source of
symmetry information in preference to the above space-group names.
They are only intended as comments.
;
_shelx_estimated_absorpt_t_min 0.965
_shelx_estimated_absorpt_t_max 0.998

loop_
_space_group_symop_operation_xyz
'x, y, z'
'-x, y+1/2, -z'

loop_
_atom_site_label
_atom_site_type_symbol
_atom_site_fract_x
_atom_site_fract_y
_atom_site_fract_z
_atom_site_U_iso_or_equiv
_atom_site_adp_type
_atom_site_occupancy
_atom_site_site_symmetry_order
_atom_site_calc_flag
_atom_site_refinement_flags_posn
_atom_site_refinement_flags_adp
_atom_site_refinement_flags_occupancy
_atom_site_disorder_assembly
_atom_site_disorder_group
C1 C 0.7660(2) 0.3616(3) 0.4480(2) 0.0188(5) Uani 1 1 d . . . . .
C2 C 0.7161(3) 0.4803(3) 0.5712(2) 0.0206(5) Uani 1 1 d . . . . .
C3 C 0.7338(3) 0.6763(3) 0.5321(2) 0.0196(4) Uani 1 1 d . . . . .
C4 C 0.7964(3) 0.6774(3) 0.3662(2) 0.0195(4) Uani 1 1 d . . . . .
C5 C 0.8169(3) 0.4819(3) 0.3272(3) 0.0210(4) Uani 1 1 d . . . . .
N1 N 0.7667(2) 0.1769(3) 0.4478(2) 0.0267(4) Uani 1 1 d . . . . .
H1A H 0.800064 0.115966 0.369931 0.032 Uiso 1 1 calc R U . . .
H1B H 0.733896 0.115316 0.525594 0.032 Uiso 1 1 calc R U . . .
N2 N 0.6546(3) 0.4133(3) 0.7033(2) 0.0239(4) Uani 1 1 d . . . . .
N3 N 0.8785(2) 0.4169(3) 0.1927(2) 0.0251(4) Uani 1 1 d . . . . .
O1 O 0.7110(2) 0.8226(2) 0.60477(18) 0.0267(3) Uani 1 1 d . . . . .
O2 O 0.8202(2) 0.8234(3) 0.29533(17) 0.0284(4) Uani 1 1 d . . . . .
O3 O 0.6435(3) 0.2373(2) 0.7258(2) 0.0338(4) Uani 1 1 d . . . . .
O4 O 0.6039(3) 0.5297(2) 0.79750(19) 0.0334(4) Uani 1 1 d . . . . .
O5 O 0.9260(3) 0.5340(3) 0.0991(2) 0.0373(4) Uani 1 1 d . . . . .
O6 O 0.8891(3) 0.2417(2) 0.1703(3) 0.0364(5) Uani 1 1 d . . . . .
N4 N 0.2767(2) 0.3964(3) 0.04832(19) 0.0279(4) Uani 1 1 d . . . . .
H4B H 0.260962 0.346036 0.142026 0.042 Uiso 1 1 calc R U . . .
H4A H 0.201283 0.336408 -0.037562 0.042 Uiso 1 1 calc R U . . .
H4C H 0.246017 0.519391 0.044399 0.042 Uiso 1 1 calc R U . . .
O7 O 0.4682(2) 0.3765(4) 0.0422(2) 0.0482(6) Uani 1 1 d . . . . .
H7 H 0.474(5) 0.436(6) -0.074(4) 0.072 Uiso 1 1 d . U . . .

loop_
_atom_site_aniso_label
_atom_site_aniso_U_11
_atom_site_aniso_U_22
_atom_site_aniso_U_33
_atom_site_aniso_U_23
_atom_site_aniso_U_13
_atom_site_aniso_U_12
C1 0.0197(9) 0.0166(12) 0.0201(9) -0.0004(7) 0.0050(7) -0.0005(7)
C2 0.0271(10) 0.0144(11) 0.0213(10) 0.0012(8) 0.0082(8) -0.0001(8)
C3 0.0237(9) 0.0154(10) 0.0199(9) 0.0029(8) 0.0059(7) 0.0000(8)
C4 0.0235(9) 0.0167(10) 0.0183(8) -0.0018(8) 0.0054(7) 0.0010(8)
C5 0.0263(10) 0.0168(11) 0.0212(9) -0.0005(8) 0.0082(7) 0.0001(8)
N1 0.0352(10) 0.0143(10) 0.0315(10) -0.0014(7) 0.0098(8) 0.0005(7)
N2 0.0287(8) 0.0220(10) 0.0222(8) 0.0023(8) 0.0086(6) -0.0020(8)
N3 0.0272(8) 0.0272(11) 0.0226(8) -0.0031(9) 0.0096(6) 0.0045(9)
O1 0.0418(8) 0.0158(7) 0.0254(6) -0.0016(7) 0.0141(6) -0.0001(7)
O2 0.0441(8) 0.0170(7) 0.0267(7) 0.0033(7) 0.0137(6) 0.0003(7)
O3 0.0502(10) 0.0187(9) 0.0355(9) 0.0066(7) 0.0163(8) -0.0019(7)
O4 0.0502(10) 0.0261(9) 0.0301(8) -0.0021(8) 0.0219(7) -0.0034(8)
O5 0.0483(10) 0.0365(11) 0.0348(9) 0.0051(8) 0.0251(8) 0.0057(8)
O6 0.0495(11) 0.0247(9) 0.0383(9) -0.0075(8) 0.0174(8) 0.0071(8)
N4 0.0339(8) 0.0273(10) 0.0253(8) -0.0004(7) 0.0123(6) 0.0021(8)
O7 0.0340(9) 0.0755(17) 0.0379(9) 0.0166(10) 0.0140(7) -0.0019(10)

loop_
_atom_type_symbol
_atom_type_description
_atom_type_scat_dispersion_real
_atom_type_scat_dispersion_imag
_atom_type_scat_source
C C 0.0033 0.0016 'International Tables Vol C Tables 4.2.6.8 and 6.1.1.4'
H H 0.0000 0.0000 'International Tables Vol C Tables 4.2.6.8 and 6.1.1.4'
N N 0.0061 0.0033 'International Tables Vol C Tables 4.2.6.8 and 6.1.1.4'
O O 0.0106 0.0060 'International Tables Vol C Tables 4.2.6.8 and 6.1.1.4'

loop_
_geom_angle_atom_site_label_1
_geom_angle_atom_site_label_2
_geom_angle_atom_site_label_3
_geom_angle
_geom_angle_site_symmetry_1
_geom_angle_site_symmetry_3
_geom_angle_publ_flag
N1 C1 C5 126.05(18) . . ?
N1 C1 C2 125.65(19) . . ?
C5 C1 C2 108.30(19) . . ?
N2 C2 C3 125.5(2) . . ?
N2 C2 C1 124.39(19) . . ?
C3 C2 C1 110.11(18) . . ?
O1 C3 C2 131.73(18) . . ?
O1 C3 C4 122.63(19) . . ?
C2 C3 C4 105.64(17) . . ?
O2 C4 C5 131.68(18) . . ?
O2 C4 C3 122.85(18) . . ?
C5 C4 C3 105.47(17) . . ?
N3 C5 C4 125.1(2) . . ?
N3 C5 C1 124.47(19) . . ?
C4 C5 C1 110.43(18) . . ?
C1 N1 H1A 120.0 . . ?
C1 N1 H1B 120.0 . . ?
H1A N1 H1B 120.0 . . ?
O4 N2 O3 120.7(2) . . ?
O4 N2 C2 119.0(2) . . ?
O3 N2 C2 120.3(2) . . ?
O5 N3 O6 121.5(2) . . ?
O5 N3 C5 119.1(2) . . ?
O6 N3 C5 119.4(2) . . ?
O7 N4 H4B 109.5 . . ?
O7 N4 H4A 109.5 . . ?
H4B N4 H4A 109.5 . . ?
O7 N4 H4C 109.5 . . ?
H4B N4 H4C 109.5 . . ?
H4A N4 H4C 109.5 . . ?
N4 O7 H7 104.6(19) . . ?

loop_
_geom_bond_atom_site_label_1
_geom_bond_atom_site_label_2
_geom_bond_distance
_geom_bond_site_symmetry_2
_geom_bond_publ_flag
C1 N1 1.297(3) . ?
C1 C5 1.430(3) . ?
C1 C2 1.436(3) . ?
C2 N2 1.369(3) . ?
C2 C3 1.427(3) . ?
C3 O1 1.224(3) . ?
C3 C4 1.558(3) . ?
C4 O2 1.216(3) . ?
C4 C5 1.427(3) . ?
C5 N3 1.382(3) . ?
N1 H1A 0.8600 . ?
N1 H1B 0.8600 . ?
N2 O4 1.249(3) . ?
N2 O3 1.256(3) . ?
N3 O5 1.239(3) . ?
N3 O6 1.250(3) . ?
N4 O7 1.401(2) . ?
N4 H4B 0.8900 . ?
N4 H4A 0.8900 . ?
N4 H4C 0.8900 . ?
O7 H7 1.06(4) . ?

loop_
_geom_hbond_atom_site_label_D
_geom_hbond_atom_site_label_H
_geom_hbond_atom_site_label_A
_geom_hbond_distance_DH
_geom_hbond_distance_HA
_geom_hbond_distance_DA
_geom_hbond_angle_DHA
_geom_hbond_site_symmetry_A
_geom_hbond_publ_flag
O7 H7 O4 1.06(4) 1.72(4) 2.695(2) 150(3) 1_554 yes
O7 H7 N2 1.06(4) 2.53(3) 3.425(3) 142(3) 1_554 yes
N4 H4C O6 0.89 2.39 3.090(3) 135.4 2_655 yes
N4 H4C O3 0.89 2.43 3.012(3) 123.6 2_656 yes
N4 H4A O5 0.89 2.32 3.038(3) 137.7 2_645 yes
N4 H4A O2 0.89 2.12 2.823(2) 135.5 2_645 yes
N4 H4B O4 0.89 2.43 2.911(3) 114.5 2_646 yes
N4 H4B O1 0.89 2.08 2.918(2) 157.3 2_646 yes

loop_
_geom_torsion_atom_site_label_1
_geom_torsion_atom_site_label_2
_geom_torsion_atom_site_label_3
_geom_torsion_atom_site_label_4
_geom_torsion
_geom_torsion_site_symmetry_1
_geom_torsion_site_symmetry_2
_geom_torsion_site_symmetry_3
_geom_torsion_site_symmetry_4
_geom_torsion_publ_flag
N1 C1 C2 N2 -2.7(3) . . . . ?
C5 C1 C2 N2 178.05(18) . . . . ?
N1 C1 C2 C3 179.29(17) . . . . ?
C5 C1 C2 C3 0.0(2) . . . . ?
N2 C2 C3 O1 4.3(3) . . . . ?
C1 C2 C3 O1 -177.7(2) . . . . ?
N2 C2 C3 C4 -176.61(18) . . . . ?
C1 C2 C3 C4 1.4(2) . . . . ?
O1 C3 C4 O2 -2.6(3) . . . . ?
C2 C3 C4 O2 178.20(18) . . . . ?
O1 C3 C4 C5 176.93(18) . . . . ?
C2 C3 C4 C5 -2.3(2) . . . . ?
O2 C4 C5 N3 2.2(4) . . . . ?
C3 C4 C5 N3 -177.22(19) . . . . ?
O2 C4 C5 C1 -178.2(2) . . . . ?
C3 C4 C5 C1 2.4(2) . . . . ?
N1 C1 C5 N3 -1.3(3) . . . . ?
C2 C1 C5 N3 178.01(18) . . . . ?
N1 C1 C5 C4 179.14(17) . . . . ?
C2 C1 C5 C4 -1.6(2) . . . . ?
C3 C2 N2 O4 2.1(3) . . . . ?
C1 C2 N2 O4 -175.68(17) . . . . ?
C3 C2 N2 O3 179.6(2) . . . . ?
C1 C2 N2 O3 1.9(3) . . . . ?
C4 C5 N3 O5 2.3(3) . . . . ?
C1 C5 N3 O5 -177.24(17) . . . . ?
C4 C5 N3 O6 -179.3(2) . . . . ?
C1 C5 N3 O6 1.1(3) . . . . ?
